data_7707956
loop_
_publ_author_name
'Fetrow, Taylor V.'
'Daly, Scott R.'

_publ_section_title
;
 Mechanochemical synthesis and structural analysis of trivalent lanthanide
 and uranium diphenylphosphinodiboranates.
;
_journal_issue 33
_journal_name_full 'Dalton transactions (Cambridge, England : 2003)'
_journal_page_first 11472
_journal_page_last 11484
_journal_paper_doi 10.1039/d1dt01932e
_journal_volume 50
_journal_year 2021
_chemical_formula_moiety 'C12 H24 B2 I2 O3 P U'
_chemical_formula_sum 'C12 H24 B2 I2 O3 P U'
_chemical_formula_weight 760.73
_chemical_name_common U(H-PDB)
_chemical_name_systematic U(BH3Ph2BH3)I2(THF)3
_chemical_properties_physical Air-sensitive,Moisture-sensitive,Heat-sensitive,Oxygen-sensitive
_space_group_crystal_system orthorhombic
_space_group_IT_number 60
_space_group_name_Hall '-P 2n 2ab'
_space_group_name_H-M_alt 'P b c n'
_atom_sites_solution_hydrogens mixed
_atom_sites_solution_primary dual
_audit_creation_date 2020-03-06
_audit_creation_method
;
Olex2 1.2
(compiled 2018.05.29 svn.r3508 for OlexSys, GUI svn.r5506)
;
_audit_update_record
;
2021-06-09 deposited with the CCDC.	2021-07-16 downloaded from the CCDC.
;
_cell_angle_alpha 90
_cell_angle_beta 90
_cell_angle_gamma 90
_cell_formula_units_Z 4
_cell_length_a 9.5213(11)
_cell_length_b 15.3494(17)
_cell_length_c 15.8099(18)
_cell_measurement_reflns_used 7113
_cell_measurement_temperature 150(2)
_cell_measurement_theta_max 28.14
_cell_measurement_theta_min 2.517
_cell_volume 2310.6(5)
_computing_molecular_graphics 'Olex2 (Dolomanov et al., 2009)'
_computing_publication_material 'Olex2 (Dolomanov et al., 2009)'
_computing_structure_refinement 'ShelXL (Sheldrick, 2015)'
_computing_structure_solution 'ShelXT (Sheldrick, 2015)'
_diffrn_ambient_temperature 150.15
_diffrn_measured_fraction_theta_full 0.999
_diffrn_measured_fraction_theta_max 0.966
_diffrn_measurement_device_type 'D8 Ventere Duo'
_diffrn_measurement_method 'Photon 3 Phi and Omega Scans'
_diffrn_radiation_type MoK\a
_diffrn_radiation_wavelength 0.71073
_diffrn_reflns_av_R_equivalents 0.0427
_diffrn_reflns_av_unetI/netI 0.0276
_diffrn_reflns_Laue_measured_fraction_full 0.999
_diffrn_reflns_Laue_measured_fraction_max 0.966
_diffrn_reflns_limit_h_max 12
_diffrn_reflns_limit_h_min -12
_diffrn_reflns_limit_k_max 20
_diffrn_reflns_limit_k_min -20
_diffrn_reflns_limit_l_max 20
_diffrn_reflns_limit_l_min -20
_diffrn_reflns_number 24979
_diffrn_reflns_point_group_measured_fraction_full 0.999
_diffrn_reflns_point_group_measured_fraction_max 0.966
_diffrn_reflns_theta_full 25.242
_diffrn_reflns_theta_max 28.278
_diffrn_reflns_theta_min 2.517
_exptl_absorpt_coefficient_mu 9.770
_exptl_absorpt_correction_T_max 0.4920
_exptl_absorpt_correction_T_min 0.3139
_exptl_absorpt_correction_type multi-scan
_exptl_absorpt_process_details
;
SADABS-2016/2 (Bruker,2016/2) was used for absorption correction.
wR2(int) was 0.0940 before and 0.0438 after correction.
The Ratio of minimum to maximum transmission is 0.6380.
The \l/2 correction factor is Not present.
;
_exptl_crystal_colour 'dark purple'
_exptl_crystal_density_diffrn 2.187
_exptl_crystal_description 'rod like'
_exptl_crystal_F_000 1372
_exptl_crystal_size_max 0.36
_exptl_crystal_size_mid 0.1
_exptl_crystal_size_min 0.085
_refine_diff_density_max 4.078
_refine_diff_density_min -3.495
_refine_diff_density_rms 0.316
_refine_ls_extinction_method none
_refine_ls_goodness_of_fit_ref 1.084
_refine_ls_hydrogen_treatment mixed
_refine_ls_matrix_type full
_refine_ls_number_parameters 88
_refine_ls_number_reflns 2777
_refine_ls_number_restraints 2
_refine_ls_restrained_S_all 1.084
_refine_ls_R_factor_all 0.0771
_refine_ls_R_factor_gt 0.0548
_refine_ls_shift/su_max 0.001
_refine_ls_shift/su_mean 0.000
_refine_ls_structure_factor_coef Fsqd
_refine_ls_weighting_details 'w=1/[\s^2^(Fo^2^)+(0.0882P)^2^+44.3811P] where P=(Fo^2^+2Fc^2^)/3'
_refine_ls_weighting_scheme calc
_refine_ls_wR_factor_gt 0.1563
_refine_ls_wR_factor_ref 0.1727
_reflns_Friedel_coverage 0.000
_reflns_number_gt 2079
_reflns_number_total 2777
_reflns_threshold_expression 'I > 2\s(I)'
_cod_data_source_file d1dt01932e2.cif
_cod_data_source_block dal201
_cod_depositor_comments 'Adding full bibliography for 7707952--7707958.cif.'
_cod_database_code 7707956
_shelx_shelxl_version_number 2018/3
_shelx_space_group_comment
;
The symmetry employed for this shelxl refinement is uniquely defined
by the following loop, which should always be used as a source of
symmetry information in preference to the above space-group names.
They are only intended as comments.
;
_shelx_estimated_absorpt_t_max 0.491
_shelx_estimated_absorpt_t_min 0.127
_olex2_refinement_description
;
1. Fixed Uiso
 At 1.2 times of:
  All C(H,H) groups
 At 1.5 times of:
  All B(H,H,H) groups
2. Restrained distances
 P1-H1
 1.3 with sigma of 0.02
 H1-H1_$1
 2.1 with sigma of 0.04
3. Uiso/Uaniso restraints and constraints
Uanis(U1) = Uanis(O1) = Uanis(C11) = Uanis(C12) = Uanis(C13) = Uanis(C14) =
Uanis(O1A) = Uanis(C11A) = Uanis(C12A) = Uanis(C13A) = Uanis(C14A)
4. Others
 Sof(C11)=Sof(C14)=Sof(C12A)=Sof(H12C)=Sof(H12D)=Sof(C13A)=Sof(H13C)=Sof(H13D)=
 Sof(O1A)=1-FVAR(1)
 Sof(C12)=Sof(H12A)=Sof(H12B)=Sof(C13)=Sof(H13A)=Sof(H13B)=Sof(O1)=Sof(C11A)=
 Sof(C14A)=FVAR(1)
5.a Secondary CH2 refined with riding coordinates:
 C21(H21A,H21B), C22(H22A,H22B), C12(H12A,H12B), C13(H13A,H13B), C12A(H12C,
 H12D), C13A(H13C,H13D)
5.b Idealised Me refined as rotating group:
 B1(H1A,H1B,H1C)
;
_olex2_submission_special_instructions 'No special instructions were received'

loop_
_space_group_symop_operation_xyz
'x, y, z'
'-x+1/2, -y+1/2, z+1/2'
'-x, y, -z+1/2'
'x+1/2, -y+1/2, -z'
'-x, -y, -z'
'x-1/2, y-1/2, -z-1/2'
'x, -y, z-1/2'
'-x-1/2, y-1/2, z'

loop_
_atom_site_label
_atom_site_type_symbol
_atom_site_fract_x
_atom_site_fract_y
_atom_site_fract_z
_atom_site_U_iso_or_equiv
_atom_site_adp_type
_atom_site_occupancy
_atom_site_site_symmetry_order
_atom_site_calc_flag
_atom_site_refinement_flags_posn
_atom_site_refinement_flags_adp
_atom_site_refinement_flags_occupancy
_atom_site_disorder_assembly
_atom_site_disorder_group
C21 C 0.497(2) 0.7916(10) 0.8261(11) 0.076(6) Uani 1 1 d . . . . .
H21A H 0.405152 0.787359 0.855070 0.092 Uiso 1 1 calc R . . . .
H21B H 0.571922 0.774553 0.866332 0.092 Uiso 1 1 calc R . . . .
C22 C 0.5206(16) 0.8802(10) 0.7946(12) 0.061(4) Uani 1 1 d . . . . .
H22A H 0.463270 0.922477 0.826907 0.073 Uiso 1 1 calc R . . . .
H22B H 0.620831 0.896389 0.800456 0.073 Uiso 1 1 calc R . . . .
I2 I 0.76500(9) 0.60012(6) 0.86486(5) 0.0456(3) Uani 1 1 d . . . . .
O2 O 0.500000 0.7351(7) 0.750000 0.035(3) Uani 1 2 d S T P A .
P1 P 0.500000 0.3323(3) 0.750000 0.0466(12) Uani 1 2 d DS T P . .
U1 U 0.500000 0.57218(3) 0.750000 0.0257(2) Uani 1 2 d S T P . .
C11 C 0.600(3) 0.6122(13) 0.5375(13) 0.0257(2) Uani 0.515(16) 1 d . . . A 1
C12 C 0.707(3) 0.6658(15) 0.4922(14) 0.0257(2) Uani 0.485(16) 1 d . . . A 1
H12A H 0.697955 0.728613 0.505224 0.031 Uiso 0.485(16) 1 calc R . . A 1
H12B H 0.703530 0.656939 0.430206 0.031 Uiso 0.485(16) 1 calc R . . A 1
C13 C 0.853(2) 0.6226(15) 0.5350(13) 0.0257(2) Uani 0.485(16) 1 d . . . A 1
H13A H 0.940220 0.650840 0.515455 0.031 Uiso 0.485(16) 1 calc R . . A 1
H13B H 0.858439 0.558585 0.528467 0.031 Uiso 0.485(16) 1 calc R . . A 1
C14 C 0.803(2) 0.6543(15) 0.6325(12) 0.0257(2) Uani 0.515(16) 1 d . . . A 1
O1 O 0.654(2) 0.6052(10) 0.6249(14) 0.0257(2) Uani 0.485(16) 1 d . . . A 1
C11A C 0.628(3) 0.5863(15) 0.5394(15) 0.0257(2) Uani 0.485(16) 1 d . . . A 2
C12A C 0.727(2) 0.6379(14) 0.4825(13) 0.0257(2) Uani 0.515(16) 1 d . . . A 2
H12C H 0.766188 0.600727 0.437139 0.031 Uiso 0.515(16) 1 calc R . . A 2
H12D H 0.678178 0.688215 0.456640 0.031 Uiso 0.515(16) 1 calc R . . A 2
C13A C 0.839(2) 0.6674(14) 0.5418(12) 0.0257(2) Uani 0.515(16) 1 d . . . A 2
H13C H 0.834269 0.730992 0.551676 0.031 Uiso 0.515(16) 1 calc R . . A 2
H13D H 0.933831 0.652364 0.520076 0.031 Uiso 0.515(16) 1 calc R . . A 2
C14A C 0.804(3) 0.6156(16) 0.6233(13) 0.0257(2) Uani 0.485(16) 1 d . . . A 2
O1A O 0.645(2) 0.6227(10) 0.6259(13) 0.0257(2) Uani 0.515(16) 1 d . . . A 2
B1 B 0.5940(18) 0.4076(9) 0.6698(10) 0.042(3) Uani 1 1 d . . . . .
H1A H 0.508209 0.448922 0.631299 0.063 Uiso 1 1 calc GR . . . .
H1B H 0.661255 0.364174 0.621379 0.063 Uiso 1 1 calc GR . . . .
H1C H 0.670794 0.456337 0.706959 0.063 Uiso 1 1 calc GR . . . .
H1 H 0.585(13) 0.283(3) 0.793(9) 0.09(6) Uiso 1 1 d D . . . .

loop_
_atom_site_aniso_label
_atom_site_aniso_U_11
_atom_site_aniso_U_22
_atom_site_aniso_U_33
_atom_site_aniso_U_23
_atom_site_aniso_U_13
_atom_site_aniso_U_12
C21 0.15(2) 0.037(7) 0.046(8) -0.017(7) -0.015(10) -0.005(9)
C22 0.049(9) 0.042(8) 0.091(13) -0.005(8) -0.013(8) -0.004(6)
I2 0.0467(5) 0.0419(5) 0.0481(5) -0.0030(4) -0.0117(4) 0.0008(4)
O2 0.047(7) 0.025(5) 0.033(6) 0.000 -0.009(5) 0.000
P1 0.074(4) 0.0207(19) 0.045(3) 0.000 -0.004(2) 0.000
U1 0.0349(3) 0.0206(3) 0.0215(3) 0.000 -0.0028(2) 0.000
C11 0.0349(3) 0.0206(3) 0.0215(3) 0.000 -0.0028(2) 0.000
C12 0.0349(3) 0.0206(3) 0.0215(3) 0.000 -0.0028(2) 0.000
C13 0.0349(3) 0.0206(3) 0.0215(3) 0.000 -0.0028(2) 0.000
C14 0.0349(3) 0.0206(3) 0.0215(3) 0.000 -0.0028(2) 0.000
O1 0.0349(3) 0.0206(3) 0.0215(3) 0.000 -0.0028(2) 0.000
C11A 0.0349(3) 0.0206(3) 0.0215(3) 0.000 -0.0028(2) 0.000
C12A 0.0349(3) 0.0206(3) 0.0215(3) 0.000 -0.0028(2) 0.000
C13A 0.0349(3) 0.0206(3) 0.0215(3) 0.000 -0.0028(2) 0.000
C14A 0.0349(3) 0.0206(3) 0.0215(3) 0.000 -0.0028(2) 0.000
O1A 0.0349(3) 0.0206(3) 0.0215(3) 0.000 -0.0028(2) 0.000
B1 0.060(9) 0.024(6) 0.043(7) -0.008(6) -0.001(7) 0.002(6)

loop_
_atom_type_symbol
_atom_type_description
_atom_type_scat_dispersion_real
_atom_type_scat_dispersion_imag
_atom_type_scat_source
C C 0.0033 0.0016 'International Tables Vol C Tables 4.2.6.8 and 6.1.1.4'
H H 0.0000 0.0000 'International Tables Vol C Tables 4.2.6.8 and 6.1.1.4'
B B 0.0013 0.0007 'International Tables Vol C Tables 4.2.6.8 and 6.1.1.4'
I I -0.4742 1.8119 'International Tables Vol C Tables 4.2.6.8 and 6.1.1.4'
O O 0.0106 0.0060 'International Tables Vol C Tables 4.2.6.8 and 6.1.1.4'
P P 0.1023 0.0942 'International Tables Vol C Tables 4.2.6.8 and 6.1.1.4'
U U -9.6767 9.6646 'International Tables Vol C Tables 4.2.6.8 and 6.1.1.4'

loop_
_geom_angle_atom_site_label_1
_geom_angle_atom_site_label_2
_geom_angle_atom_site_label_3
_geom_angle
_geom_angle_site_symmetry_1
_geom_angle_site_symmetry_3
_geom_angle_publ_flag
C22 C21 O2 105.3(14) . . ?
C22 C22 C21 106.6(10) 3_656 . ?
C21 O2 C21 108.5(16) . 3_656 ?
C21 O2 U1 125.8(8) . . ?
C21 O2 U1 125.8(8) 3_656 . ?
B1 P1 B1 106.7(8) 3_656 . ?
I2 U1 I2 164.29(4) . 3_656 ?
O2 U1 I2 82.144(19) . . ?
O2 U1 I2 82.144(19) . 3_656 ?
O2 U1 O1 78.4(4) . 3_656 ?
O2 U1 O1 78.4(4) . . ?
O2 U1 O1A 72.1(4) . . ?
O2 U1 O1A 72.1(3) . 3_656 ?
O1 U1 I2 87.6(5) . . ?
O1 U1 I2 87.6(5) 3_656 3_656 ?
O1 U1 I2 89.2(5) . 3_656 ?
O1 U1 I2 89.2(5) 3_656 . ?
O1 U1 O1 156.7(7) . 3_656 ?
O1 U1 O1A 150.4(4) . 3_656 ?
O1 U1 O1A 6.4(6) 3_656 3_656 ?
O1A U1 I2 88.2(5) . . ?
O1A U1 I2 87.0(5) 3_656 . ?
O1A U1 O1A 144.2(7) . 3_656 ?
O1 C11 C12 104.3(18) . . ?
C11 C12 C13 98.9(17) . . ?
C12 C13 C14 91.3(16) . . ?
O1 C14 C13 92.6(15) . . ?
C11 O1 U1 122.9(16) . . ?
C11 O1 C14 110.2(17) . . ?
C14 O1 U1 123.3(13) . . ?
O1A C11A C12A 106.4(18) . . ?
C13A C12A C11A 103.3(17) . . ?
C12A C13A C14A 102.3(17) . . ?
O1A C14A C13A 101.5(17) . . ?
C11A O1A U1 122.8(14) . . ?
C11A O1A C14A 93.1(17) . . ?
C14A O1A U1 123.0(13) . . ?

loop_
_geom_bond_atom_site_label_1
_geom_bond_atom_site_label_2
_geom_bond_distance
_geom_bond_site_symmetry_2
_geom_bond_publ_flag
C21 C22 1.47(2) . ?
C21 O2 1.483(16) . ?
C22 C22 1.46(4) 3_656 ?
I2 U1 3.1382(9) . ?
O2 U1 2.501(11) . ?
P1 B1 1.935(16) 3_656 ?
P1 B1 1.935(16) . ?
U1 O1 2.51(2) 3_656 ?
U1 O1 2.51(2) . ?
U1 O1A 2.52(2) . ?
U1 O1A 2.52(2) 3_656 ?
C11 C12 1.50(3) . ?
C11 O1 1.48(3) . ?
C12 C13 1.68(3) . ?
C13 C14 1.69(3) . ?
C14 O1 1.61(3) . ?
C11A C12A 1.52(3) . ?
C11A O1A 1.49(3) . ?
C12A C13A 1.49(3) . ?
C13A C14A 1.55(3) . ?
C14A O1A 1.52(3) . ?
